data_4087177
loop_
_publ_author_name
'Zhang, Lei'
'Zhang, Congcong'
'Hou, Guohua'
'Zi, Guofu'
'Walter, Marc D.'

_publ_section_title
;
 Small-Molecule Activation Mediated by a Uranium Bipyridyl Metallocene
;
_journal_name_full Organometallics
_journal_paper_doi 10.1021/acs.organomet.7b00064
_journal_year 2017
_chemical_formula_moiety 'C30 H38 N2 U, I'
_chemical_formula_sum 'C30 H38 I N2 U'
_chemical_formula_weight 791.55
_space_group_crystal_system monoclinic
_space_group_IT_number 14
_space_group_name_Hall '-P 2ybc'
_space_group_name_H-M_alt 'P 1 21/c 1'
_symmetry_space_group_name_Hall '-P 2ybc'
_symmetry_space_group_name_H-M 'P 1 21/c 1'
_atom_sites_solution_hydrogens geom
_audit_creation_date 2016-11-22
_audit_creation_method
;
Olex2 1.2
(compiled 2015.09.30 svn.r3233 for OlexSys, GUI svn.r5103)
;
_cell_angle_alpha 90
_cell_angle_beta 90.3949(8)
_cell_angle_gamma 90
_cell_formula_units_Z 4
_cell_length_a 10.55171(9)
_cell_length_b 14.42242(14)
_cell_length_c 18.30773(16)
_cell_measurement_reflns_used 7790
_cell_measurement_temperature 100.01(10)
_cell_measurement_theta_max 73.1690
_cell_measurement_theta_min 3.9010
_cell_volume 2786.03(4)
_computing_cell_refinement 'CrysAlisPro 1.171.39.6a (Rigaku OD, 2015)'
_computing_data_collection 'CrysAlisPro 1.171.39.6a (Rigaku OD, 2015)'
_computing_data_reduction 'CrysAlisPro 1.171.39.6a (Rigaku OD, 2015)'
_computing_molecular_graphics 'Olex2 (Dolomanov et al., 2009)'
_computing_publication_material 'Olex2 (Dolomanov et al., 2009)'
_computing_structure_refinement 'ShelXL (Sheldrick, 2015)'
_computing_structure_solution 'ShelXT (Sheldrick, 2015)'
_diffrn_ambient_environment N~2~
_diffrn_ambient_temperature 100.01(10)
_diffrn_detector 'CCD plate'
_diffrn_detector_area_resol_mean 5.3127
_diffrn_detector_type AtlasS2
_diffrn_measured_fraction_theta_full 0.999
_diffrn_measured_fraction_theta_max 0.973
_diffrn_measurement_details
;
List of Runs (angles in degrees, time in seconds):

  # Type    Start    End  Width  t~exp~   \w     \q     \k     \f   Frames
--------------------------------------------------------------------------
  1  \w    -66.00 -26.00   1.00    1.00    --  -41.49  37.00  60.00   40
  2  \w    -66.00  27.00   1.00    1.00    --  -41.49  37.00 -30.00   93
  3  \w    -95.00 -70.00   1.00    1.00    --  -41.49 125.00 -30.00   25
  4  \w     71.00 121.00   1.00    1.00    --  107.19 -45.00  30.00   50
  5  \w     81.00 143.00   1.00    1.00    --  107.19  45.00   0.00   62
  6  \w     98.00 169.00   1.00    1.00    --  107.19 125.00-180.00   71
  7  \w    144.00 176.00   1.00    1.00    --  107.19  45.00-180.00   32
  8  \w     46.00 101.00   1.00    1.00    --  107.19 -94.00-180.00   55
  9  \w    -65.00   7.00   1.00    1.00    --  -41.74  37.00 -90.00   72
 10  \w     60.00  97.00   1.00    1.00    --   41.74  37.00-150.00   37
 11  \w     87.00 176.00   1.00    1.00    --  107.19  45.00  90.00   89
 12  \w     80.00 108.00   1.00    1.00    --  107.19 -94.00-150.00   28
 13  \w     32.00  58.00   1.00    1.00    --  107.19 -94.00-150.00   26
 14  \w     89.00 136.00   1.00    1.00    --  107.19  45.00-180.00   47
 15  \w     75.00 101.00   1.00    1.00    --  107.19 -45.00   0.00   26
;
_diffrn_measurement_device 'four-circle diffractometer'
_diffrn_measurement_device_type 'SuperNova, Dual, Cu at home/near, AtlasS2'
_diffrn_measurement_method '\w scans'
_diffrn_orient_matrix_type 'CrysAlisPro convention (1999,Acta A55,543-557)'
_diffrn_orient_matrix_UB_11 0.1270761000
_diffrn_orient_matrix_UB_12 -0.0192101000
_diffrn_orient_matrix_UB_13 -0.0381341000
_diffrn_orient_matrix_UB_21 -0.0680910000
_diffrn_orient_matrix_UB_22 0.0000696000
_diffrn_orient_matrix_UB_23 -0.0746942000
_diffrn_orient_matrix_UB_31 0.0232917000
_diffrn_orient_matrix_UB_32 0.1050544000
_diffrn_orient_matrix_UB_33 -0.0068746000
_diffrn_radiation_monochromator mirror
_diffrn_radiation_probe x-ray
_diffrn_radiation_type CuK\a
_diffrn_radiation_wavelength 1.54184
_diffrn_reflns_av_R_equivalents 0.0369
_diffrn_reflns_av_unetI/netI 0.0446
_diffrn_reflns_Laue_measured_fraction_full 0.999
_diffrn_reflns_Laue_measured_fraction_max 0.973
_diffrn_reflns_limit_h_max 12
_diffrn_reflns_limit_h_min -12
_diffrn_reflns_limit_k_max 17
_diffrn_reflns_limit_k_min -13
_diffrn_reflns_limit_l_max 22
_diffrn_reflns_limit_l_min -22
_diffrn_reflns_number 12222
_diffrn_reflns_point_group_measured_fraction_full 0.999
_diffrn_reflns_point_group_measured_fraction_max 0.973
_diffrn_reflns_theta_full 67.684
_diffrn_reflns_theta_max 73.277
_diffrn_reflns_theta_min 3.902
_diffrn_source 'micro-focus sealed X-ray tube'
_diffrn_source_type 'SuperNova (Cu) X-ray Source'
_exptl_absorpt_coefficient_mu 25.236
_exptl_absorpt_correction_T_max 1.00000
_exptl_absorpt_correction_T_min 0.56816
_exptl_absorpt_correction_type multi-scan
_exptl_absorpt_process_details
;
CrysAlisPro 1.171.39.6a (Rigaku Oxford Diffraction, 2015)
Empirical absorption correction using spherical harmonics,
 implemented in SCALE3 ABSPACK scaling algorithm.
;
_exptl_crystal_colour black
_exptl_crystal_colour_primary black
_exptl_crystal_density_diffrn 1.887
_exptl_crystal_description block
_exptl_crystal_F_000 1508
_exptl_crystal_size_max 0.2
_exptl_crystal_size_mid 0.2
_exptl_crystal_size_min 0.15
_refine_diff_density_max 1.097
_refine_diff_density_min -1.593
_refine_diff_density_rms 0.157
_refine_ls_extinction_method none
_refine_ls_goodness_of_fit_ref 1.046
_refine_ls_hydrogen_treatment constr
_refine_ls_matrix_type full
_refine_ls_number_parameters 317
_refine_ls_number_reflns 5434
_refine_ls_number_restraints 0
_refine_ls_restrained_S_all 1.046
_refine_ls_R_factor_all 0.0305
_refine_ls_R_factor_gt 0.0275
_refine_ls_shift/su_max 0.002
_refine_ls_shift/su_mean 0.000
_refine_ls_structure_factor_coef Fsqd
_refine_ls_weighting_details 'w=1/[\s^2^(Fo^2^)+(0.0301P)^2^+1.7451P] where P=(Fo^2^+2Fc^2^)/3'
_refine_ls_weighting_scheme calc
_refine_ls_wR_factor_gt 0.0670
_refine_ls_wR_factor_ref 0.0692
_reflns_Friedel_coverage 0.000
_reflns_number_gt 5029
_reflns_number_total 5434
_reflns_threshold_expression 'I > 2\s(I)'
_cod_data_source_file om7b00064_si_002.cif
_cod_data_source_block compound14
_cod_database_code 4087177
_chemical_oxdiff_formula C1H1N1I1U1
_shelx_space_group_comment
;
The symmetry employed for this shelxl refinement is uniquely defined
by the following loop, which should always be used as a source of
symmetry information in preference to the above space-group names.
They are only intended as comments.
;
_reflns_odcompleteness_completeness 99.92
_reflns_odcompleteness_iscentric 1
_reflns_odcompleteness_theta 66.97
_olex2_refinement_description
;
1. Fixed Uiso
 At 1.2 times of:
  All C(H) groups
 At 1.5 times of:
  All C(H,H,H) groups
2.a Aromatic/amide H refined with riding coordinates:
 C21(H21), C22(H22), C23(H23), C24(H24), C27(H27), C28(H28), C29(H29), C30(H30)
2.b Idealised Me refined as rotating group:
 C6(H6A,H6B,H6C), C7(H7A,H7B,H7C), C8(H8A,H8B,H8C), C9(H9A,H9B,H9C), C10(H10A,
 H10B,H10C), C16(H16A,H16B,H16C), C17(H17A,H17B,H17C), C18(H18A,H18B,H18C),
 C19(H19A,H19B,H19C), C20(H20A,H20B,H20C)
;
_shelx_shelxl_version_number 2014/7
_olex2_submission_special_instructions 'No special instructions were received'
_oxdiff_exptl_absorpt_empirical_details
;
Empirical correction (ABSPACK) includes:
- Absorption correction using spherical harmonics
- Frame scaling
;
_oxdiff_exptl_absorpt_empirical_full_max 1.481
_oxdiff_exptl_absorpt_empirical_full_min 0.760

loop_
_space_group_symop_operation_xyz
'x, y, z'
'-x, y+1/2, -z+1/2'
'-x, -y, -z'
'x, -y-1/2, z-1/2'

loop_
_atom_site_label
_atom_site_type_symbol
_atom_site_fract_x
_atom_site_fract_y
_atom_site_fract_z
_atom_site_U_iso_or_equiv
_atom_site_adp_type
_atom_site_occupancy
_atom_site_site_symmetry_order
_atom_site_calc_flag
_atom_site_refinement_flags_posn
U1 U 0.28285(2) 0.71894(2) 0.36751(2) 0.01173(6) Uani 1 1 d .
N1 N 0.4689(4) 0.7195(3) 0.2654(2) 0.0189(9) Uani 1 1 d .
N2 N 0.2590(3) 0.6130(3) 0.2539(2) 0.0155(8) Uani 1 1 d .
C1 C 0.0508(5) 0.8050(4) 0.4076(3) 0.0213(10) Uani 1 1 d .
C2 C 0.1265(5) 0.8793(4) 0.3826(3) 0.0222(11) Uani 1 1 d .
C3 C 0.1463(4) 0.8661(3) 0.3063(2) 0.0163(9) Uani 1 1 d .
C4 C 0.0766(4) 0.7863(3) 0.2841(3) 0.0180(10) Uani 1 1 d .
C5 C 0.0182(4) 0.7480(4) 0.3477(3) 0.0197(10) Uani 1 1 d .
C6 C -0.0072(6) 0.8012(4) 0.4836(3) 0.0316(13) Uani 1 1 d .
H6A H -0.0340 0.7390 0.4939 0.047 Uiso 1 1 calc GR
H6B H -0.0788 0.8421 0.4856 0.047 Uiso 1 1 calc GR
H6C H 0.0549 0.8202 0.5192 0.047 Uiso 1 1 calc GR
C7 C 0.1552(6) 0.9655(4) 0.4256(3) 0.0312(12) Uani 1 1 d .
H7A H 0.1819 0.9488 0.4740 0.047 Uiso 1 1 calc GR
H7B H 0.0806 1.0034 0.4281 0.047 Uiso 1 1 calc GR
H7C H 0.2217 0.9995 0.4020 0.047 Uiso 1 1 calc GR
C8 C 0.2170(5) 0.9315(4) 0.2566(3) 0.0262(11) Uani 1 1 d .
H8A H 0.2919 0.9536 0.2811 0.039 Uiso 1 1 calc GR
H8B H 0.1635 0.9831 0.2442 0.039 Uiso 1 1 calc GR
H8C H 0.2406 0.8994 0.2128 0.039 Uiso 1 1 calc GR
C9 C 0.0521(5) 0.7606(4) 0.2058(3) 0.0220(10) Uani 1 1 d .
H9A H 0.1312 0.7553 0.1806 0.033 Uiso 1 1 calc GR
H9B H 0.0011 0.8077 0.1830 0.033 Uiso 1 1 calc GR
H9C H 0.0081 0.7024 0.2037 0.033 Uiso 1 1 calc GR
C10 C -0.0782(5) 0.6717(4) 0.3503(3) 0.0260(11) Uani 1 1 d .
H10A H -0.0934 0.6488 0.3018 0.039 Uiso 1 1 calc GR
H10B H -0.1558 0.6952 0.3701 0.039 Uiso 1 1 calc GR
H10C H -0.0470 0.6223 0.3806 0.039 Uiso 1 1 calc GR
C11 C 0.3509(4) 0.6434(4) 0.5005(3) 0.0194(10) Uani 1 1 d .
C12 C 0.2399(4) 0.5935(3) 0.4806(2) 0.0176(10) Uani 1 1 d .
C13 C 0.2688(4) 0.5348(3) 0.4210(3) 0.0178(10) Uani 1 1 d .
C14 C 0.3978(4) 0.5495(3) 0.4032(3) 0.0197(10) Uani 1 1 d .
C15 C 0.4491(4) 0.6146(4) 0.4522(3) 0.0183(10) Uani 1 1 d .
C16 C 0.3607(5) 0.7049(4) 0.5658(3) 0.0244(11) Uani 1 1 d .
H16A H 0.4446 0.7304 0.5688 0.037 Uiso 1 1 calc GR
H16B H 0.3437 0.6696 0.6091 0.037 Uiso 1 1 calc GR
H16C H 0.3001 0.7543 0.5615 0.037 Uiso 1 1 calc GR
C17 C 0.1228(5) 0.5876(4) 0.5263(3) 0.0217(10) Uani 1 1 d .
H17A H 0.1133 0.6438 0.5538 0.033 Uiso 1 1 calc GR
H17B H 0.1300 0.5360 0.5593 0.033 Uiso 1 1 calc GR
H17C H 0.0502 0.5790 0.4952 0.033 Uiso 1 1 calc GR
C18 C 0.1867(5) 0.4557(4) 0.3953(3) 0.0239(11) Uani 1 1 d .
H18A H 0.1002 0.4759 0.3922 0.036 Uiso 1 1 calc GR
H18B H 0.1933 0.4052 0.4293 0.036 Uiso 1 1 calc GR
H18C H 0.2144 0.4355 0.3480 0.036 Uiso 1 1 calc GR
C19 C 0.4721(5) 0.4935(4) 0.3487(3) 0.0292(12) Uani 1 1 d .
H19A H 0.4191 0.4793 0.3074 0.044 Uiso 1 1 calc GR
H19B H 0.5004 0.4369 0.3712 0.044 Uiso 1 1 calc GR
H19C H 0.5442 0.5287 0.3329 0.044 Uiso 1 1 calc GR
C20 C 0.5881(5) 0.6383(4) 0.4576(3) 0.0280(12) Uani 1 1 d .
H20A H 0.6174 0.6594 0.4110 0.042 Uiso 1 1 calc GR
H20B H 0.6350 0.5843 0.4721 0.042 Uiso 1 1 calc GR
H20C H 0.6002 0.6864 0.4933 0.042 Uiso 1 1 calc GR
C21 C 0.5772(5) 0.7680(4) 0.2736(3) 0.0244(11) Uani 1 1 d .
H21 H 0.5821 0.8101 0.3120 0.029 Uiso 1 1 calc R
C22 C 0.6823(5) 0.7596(4) 0.2285(3) 0.0260(12) Uani 1 1 d .
H22 H 0.7544 0.7954 0.2363 0.031 Uiso 1 1 calc R
C23 C 0.6766(5) 0.6972(4) 0.1725(3) 0.0258(11) Uani 1 1 d .
H23 H 0.7454 0.6894 0.1416 0.031 Uiso 1 1 calc R
C24 C 0.5664(5) 0.6453(4) 0.1620(3) 0.0222(10) Uani 1 1 d .
H24 H 0.5615 0.6019 0.1246 0.027 Uiso 1 1 calc R
C25 C 0.4636(4) 0.6593(3) 0.2084(3) 0.0182(10) Uani 1 1 d .
C26 C 0.3461(4) 0.6060(3) 0.1993(2) 0.0159(9) Uani 1 1 d .
C27 C 0.3242(5) 0.5491(4) 0.1387(3) 0.0235(11) Uani 1 1 d .
H27 H 0.3818 0.5481 0.1005 0.028 Uiso 1 1 calc R
C28 C 0.2174(5) 0.4948(4) 0.1357(3) 0.0272(12) Uani 1 1 d .
H28 H 0.2033 0.4557 0.0961 0.033 Uiso 1 1 calc R
C29 C 0.1308(5) 0.4989(4) 0.1922(3) 0.0235(11) Uani 1 1 d .
H29 H 0.0592 0.4614 0.1924 0.028 Uiso 1 1 calc R
C30 C 0.1548(4) 0.5606(3) 0.2482(3) 0.0186(10) Uani 1 1 d .
H30 H 0.0942 0.5662 0.2845 0.022 Uiso 1 1 calc R
I1 I 0.45820(3) 0.87553(2) 0.43653(2) 0.02499(9) Uani 1 1 d .

loop_
_atom_site_aniso_label
_atom_site_aniso_U_11
_atom_site_aniso_U_22
_atom_site_aniso_U_33
_atom_site_aniso_U_23
_atom_site_aniso_U_13
_atom_site_aniso_U_12
U1 0.00954(9) 0.01320(9) 0.01249(9) 0.00083(5) 0.00405(5) -0.00022(5)
N1 0.0106(19) 0.020(2) 0.026(2) 0.0008(17) 0.0053(16) 0.0012(16)
N2 0.0124(18) 0.017(2) 0.0173(19) -0.0008(16) 0.0031(14) 0.0049(15)
C1 0.020(2) 0.027(3) 0.017(2) 0.000(2) 0.0068(18) 0.013(2)
C2 0.019(2) 0.024(3) 0.023(3) -0.001(2) 0.0032(19) 0.007(2)
C3 0.019(2) 0.017(2) 0.012(2) 0.0068(18) 0.0066(17) 0.0053(19)
C4 0.011(2) 0.023(3) 0.020(2) 0.0023(19) 0.0051(17) 0.0075(18)
C5 0.017(2) 0.024(3) 0.018(2) 0.004(2) 0.0074(18) 0.006(2)
C6 0.037(3) 0.034(3) 0.024(3) 0.005(2) 0.015(2) 0.013(3)
C7 0.041(3) 0.022(3) 0.031(3) -0.008(2) -0.002(2) 0.008(2)
C8 0.029(3) 0.021(3) 0.029(3) 0.009(2) 0.008(2) 0.000(2)
C9 0.019(2) 0.028(3) 0.019(2) 0.003(2) 0.0002(18) 0.003(2)
C10 0.015(2) 0.034(3) 0.030(3) 0.006(2) 0.0055(19) -0.002(2)
C11 0.017(2) 0.026(3) 0.015(2) 0.006(2) 0.0010(17) -0.001(2)
C12 0.020(2) 0.019(2) 0.014(2) 0.0037(19) 0.0022(18) -0.004(2)
C13 0.022(2) 0.015(2) 0.017(2) 0.0046(18) 0.0010(18) -0.0005(19)
C14 0.017(2) 0.022(3) 0.021(2) 0.007(2) 0.0039(18) 0.005(2)
C15 0.011(2) 0.024(3) 0.020(2) 0.011(2) 0.0036(17) 0.0010(19)
C16 0.029(3) 0.027(3) 0.017(2) 0.003(2) 0.002(2) -0.009(2)
C17 0.022(2) 0.024(3) 0.019(2) 0.007(2) 0.0070(19) -0.002(2)
C18 0.027(3) 0.019(3) 0.026(3) 0.000(2) 0.002(2) -0.006(2)
C19 0.030(3) 0.030(3) 0.028(3) 0.007(2) 0.012(2) 0.011(2)
C20 0.016(2) 0.037(3) 0.032(3) 0.012(2) 0.001(2) 0.000(2)
C21 0.020(2) 0.029(3) 0.024(3) 0.006(2) 0.005(2) -0.005(2)
C22 0.013(2) 0.030(3) 0.035(3) 0.012(2) 0.004(2) 0.003(2)
C23 0.016(2) 0.034(3) 0.028(3) 0.008(2) 0.010(2) 0.005(2)
C24 0.020(2) 0.026(3) 0.020(2) 0.006(2) 0.0056(18) 0.005(2)
C25 0.016(2) 0.021(2) 0.018(2) 0.005(2) 0.0022(17) 0.006(2)
C26 0.015(2) 0.017(2) 0.016(2) 0.0047(18) 0.0026(17) 0.0069(19)
C27 0.028(3) 0.022(3) 0.021(2) -0.003(2) 0.010(2) 0.003(2)
C28 0.033(3) 0.027(3) 0.022(3) -0.004(2) -0.001(2) -0.002(2)
C29 0.022(2) 0.021(3) 0.028(3) -0.002(2) 0.002(2) -0.006(2)
C30 0.016(2) 0.022(2) 0.018(2) -0.002(2) 0.0057(17) 0.000(2)
I1 0.02671(17) 0.02213(17) 0.02619(17) -0.00314(13) 0.00474(12) -0.01014(13)

loop_
_atom_type_symbol
_atom_type_description
_atom_type_scat_dispersion_real
_atom_type_scat_dispersion_imag
_atom_type_scat_source
C C 0.0181 0.0091 'International Tables Vol C Tables 4.2.6.8 and 6.1.1.4'
H H 0.0000 0.0000 'International Tables Vol C Tables 4.2.6.8 and 6.1.1.4'
I I -0.3257 6.8362 'International Tables Vol C Tables 4.2.6.8 and 6.1.1.4'
N N 0.0311 0.0180 'International Tables Vol C Tables 4.2.6.8 and 6.1.1.4'
U U -4.3638 13.4090 'International Tables Vol C Tables 4.2.6.8 and 6.1.1.4'

loop_
_geom_angle_atom_site_label_1
_geom_angle_atom_site_label_2
_geom_angle_atom_site_label_3
_geom_angle
N1 U1 C1 143.32(13)
N1 U1 C2 118.95(13)
N1 U1 C3 95.41(12)
N1 U1 C4 100.63(13)
N1 U1 C5 128.65(13)
N1 U1 C11 115.04(13)
N1 U1 C12 129.36(13)
N1 U1 C13 106.27(13)
N1 U1 C14 81.37(13)
N1 U1 C15 85.95(13)
N2 U1 N1 61.10(12)
N2 U1 C1 112.64(14)
N2 U1 C2 120.13(14)
N2 U1 C3 94.50(13)
N2 U1 C4 72.44(13)
N2 U1 C5 83.96(13)
N2 U1 C11 119.93(14)
N2 U1 C12 101.45(13)
N2 U1 C13 73.76(13)
N2 U1 C14 73.32(13)
N2 U1 C15 100.74(14)
C1 U1 C2 28.72(15)
C3 U1 C1 47.96(13)
C3 U1 C2 29.23(13)
C3 U1 C4 29.35(14)
C3 U1 C5 48.28(14)
C3 U1 C13 145.27(14)
C3 U1 C14 167.50(15)
C4 U1 C1 47.75(14)
C4 U1 C2 47.90(14)
C4 U1 C5 29.29(13)
C4 U1 C13 117.87(14)
C5 U1 C1 28.70(15)
C5 U1 C2 47.60(15)
C11 U1 C1 99.44(14)
C11 U1 C2 112.45(15)
C11 U1 C3 141.66(14)
C11 U1 C4 143.96(14)
C11 U1 C5 114.82(14)
C11 U1 C12 29.65(14)
C11 U1 C13 48.59(14)
C11 U1 C14 48.70(15)
C11 U1 C15 29.92(13)
C12 U1 C1 86.96(14)
C12 U1 C2 110.88(14)
C12 U1 C3 134.77(13)
C12 U1 C4 119.75(14)
C12 U1 C5 91.45(14)
C12 U1 C13 29.16(14)
C12 U1 C14 48.23(13)
C13 U1 C1 105.81(14)
C13 U1 C2 133.92(14)
C13 U1 C5 97.36(14)
C14 U1 C1 133.77(14)
C14 U1 C2 158.88(14)
C14 U1 C4 139.20(15)
C14 U1 C5 125.51(15)
C14 U1 C13 29.12(13)
C15 U1 C1 129.35(14)
C15 U1 C2 138.45(15)
C15 U1 C3 163.21(15)
C15 U1 C4 166.07(14)
C15 U1 C5 140.07(13)
C15 U1 C12 48.64(13)
C15 U1 C13 48.21(14)
C15 U1 C14 29.14(15)
C21 N1 U1 122.7(3)
C21 N1 C25 116.6(4)
C25 N1 U1 120.0(3)
C26 N2 U1 124.7(3)
C30 N2 U1 118.1(3)
C30 N2 C26 117.2(4)
C2 C1 U1 76.0(3)
C2 C1 C6 123.6(5)
C5 C1 U1 75.6(3)
C5 C1 C2 109.0(4)
C5 C1 C6 126.2(5)
C6 C1 U1 124.8(3)
C1 C2 U1 75.3(3)
C1 C2 C3 107.6(4)
C1 C2 C7 124.8(5)
C3 C2 U1 73.0(3)
C3 C2 C7 126.4(5)
C7 C2 U1 127.3(4)
C2 C3 U1 77.7(3)
C2 C3 C8 125.6(5)
C4 C3 U1 76.4(3)
C4 C3 C2 107.9(4)
C4 C3 C8 126.1(4)
C8 C3 U1 117.4(3)
C3 C4 U1 74.3(3)
C3 C4 C5 107.7(4)
C3 C4 C9 123.9(4)
C5 C4 U1 76.2(3)
C5 C4 C9 127.5(5)
C9 C4 U1 124.0(3)
C1 C5 U1 75.7(3)
C1 C5 C4 107.6(5)
C1 C5 C10 124.5(4)
C4 C5 U1 74.5(3)
C4 C5 C10 127.2(5)
C10 C5 U1 123.6(3)
C1 C6 H6A 109.5
C1 C6 H6B 109.5
C1 C6 H6C 109.5
H6A C6 H6B 109.5
H6A C6 H6C 109.5
H6B C6 H6C 109.5
C2 C7 H7A 109.5
C2 C7 H7B 109.5
C2 C7 H7C 109.5
H7A C7 H7B 109.5
H7A C7 H7C 109.5
H7B C7 H7C 109.5
C3 C8 H8A 109.5
C3 C8 H8B 109.5
C3 C8 H8C 109.5
H8A C8 H8B 109.5
H8A C8 H8C 109.5
H8B C8 H8C 109.5
C4 C9 H9A 109.5
C4 C9 H9B 109.5
C4 C9 H9C 109.5
H9A C9 H9B 109.5
H9A C9 H9C 109.5
H9B C9 H9C 109.5
C5 C10 H10A 109.5
C5 C10 H10B 109.5
C5 C10 H10C 109.5
H10A C10 H10B 109.5
H10A C10 H10C 109.5
H10B C10 H10C 109.5
C12 C11 U1 76.4(3)
C12 C11 C15 107.2(4)
C12 C11 C16 124.0(4)
C15 C11 U1 75.7(3)
C15 C11 C16 128.5(5)
C16 C11 U1 119.2(3)
C11 C12 U1 74.0(3)
C11 C12 C17 124.6(4)
C13 C12 U1 77.2(3)
C13 C12 C11 108.6(4)
C13 C12 C17 125.3(4)
C17 C12 U1 126.2(3)
C12 C13 U1 73.6(3)
C12 C13 C14 107.4(4)
C12 C13 C18 124.6(4)
C14 C13 U1 74.2(3)
C14 C13 C18 126.3(4)
C18 C13 U1 129.3(3)
C13 C14 U1 76.7(3)
C13 C14 C19 125.2(5)
C15 C14 U1 74.4(3)
C15 C14 C13 108.7(4)
C15 C14 C19 125.5(4)
C19 C14 U1 122.6(3)
C11 C15 U1 74.3(3)
C11 C15 C20 127.0(5)
C14 C15 U1 76.5(3)
C14 C15 C11 108.1(4)
C14 C15 C20 124.3(4)
C20 C15 U1 121.6(3)
C11 C16 H16A 109.5
C11 C16 H16B 109.5
C11 C16 H16C 109.5
H16A C16 H16B 109.5
H16A C16 H16C 109.5
H16B C16 H16C 109.5
C12 C17 H17A 109.5
C12 C17 H17B 109.5
C12 C17 H17C 109.5
H17A C17 H17B 109.5
H17A C17 H17C 109.5
H17B C17 H17C 109.5
C13 C18 H18A 109.5
C13 C18 H18B 109.5
C13 C18 H18C 109.5
H18A C18 H18B 109.5
H18A C18 H18C 109.5
H18B C18 H18C 109.5
C14 C19 H19A 109.5
C14 C19 H19B 109.5
C14 C19 H19C 109.5
H19A C19 H19B 109.5
H19A C19 H19C 109.5
H19B C19 H19C 109.5
C15 C20 H20A 109.5
C15 C20 H20B 109.5
C15 C20 H20C 109.5
H20A C20 H20B 109.5
H20A C20 H20C 109.5
H20B C20 H20C 109.5
N1 C21 H21 117.7
N1 C21 C22 124.5(5)
C22 C21 H21 117.7
C21 C22 H22 120.9
C23 C22 C21 118.1(5)
C23 C22 H22 120.9
C22 C23 H23 120.3
C22 C23 C24 119.3(5)
C24 C23 H23 120.3
C23 C24 H24 120.3
C23 C24 C25 119.3(5)
C25 C24 H24 120.3
N1 C25 C24 122.0(5)
N1 C25 C26 116.9(4)
C24 C25 C26 121.0(5)
N2 C26 C25 116.8(4)
N2 C26 C27 121.0(4)
C27 C26 C25 122.2(4)
C26 C27 H27 120.1
C28 C27 C26 119.9(4)
C28 C27 H27 120.1
C27 C28 H28 120.3
C27 C28 C29 119.4(5)
C29 C28 H28 120.3
C28 C29 H29 121.2
C30 C29 C28 117.6(5)
C30 C29 H29 121.2
N2 C30 C29 124.7(4)
N2 C30 H30 117.7
C29 C30 H30 117.7

loop_
_geom_bond_atom_site_label_1
_geom_bond_atom_site_label_2
_geom_bond_distance
U1 N1 2.721(4)
U1 N2 2.592(4)
U1 C1 2.846(5)
U1 C2 2.856(5)
U1 C3 2.796(5)
U1 C4 2.823(5)
U1 C5 2.844(5)
U1 C11 2.758(5)
U1 C12 2.789(5)
U1 C13 2.835(5)
U1 C14 2.803(5)
U1 C15 2.776(5)
N1 C21 1.347(7)
N1 C25 1.359(7)
N2 C26 1.367(6)
N2 C30 1.338(6)
C1 C2 1.414(7)
C1 C5 1.411(7)
C1 C6 1.525(7)
C2 C3 1.427(7)
C2 C7 1.501(7)
C3 C4 1.424(7)
C3 C8 1.511(6)
C4 C5 1.433(6)
C4 C9 1.501(7)
C5 C10 1.499(7)
C6 H6A 0.9600
C6 H6B 0.9600
C6 H6C 0.9600
C7 H7A 0.9600
C7 H7B 0.9600
C7 H7C 0.9600
C8 H8A 0.9600
C8 H8B 0.9600
C8 H8C 0.9600
C9 H9A 0.9600
C9 H9B 0.9600
C9 H9C 0.9600
C10 H10A 0.9600
C10 H10B 0.9600
C10 H10C 0.9600
C11 C12 1.420(7)
C11 C15 1.429(6)
C11 C16 1.492(7)
C12 C13 1.416(7)
C12 C17 1.498(6)
C13 C14 1.418(6)
C13 C18 1.506(7)
C14 C15 1.404(7)
C14 C19 1.508(7)
C15 C20 1.508(7)
C16 H16A 0.9600
C16 H16B 0.9600
C16 H16C 0.9600
C17 H17A 0.9600
C17 H17B 0.9600
C17 H17C 0.9600
C18 H18A 0.9600
C18 H18B 0.9600
C18 H18C 0.9600
C19 H19A 0.9600
C19 H19B 0.9600
C19 H19C 0.9600
C20 H20A 0.9600
C20 H20B 0.9600
C20 H20C 0.9600
C21 H21 0.9300
C21 C22 1.392(7)
C22 H22 0.9300
C22 C23 1.365(8)
C23 H23 0.9300
C23 C24 1.395(8)
C24 H24 0.9300
C24 C25 1.396(6)
C25 C26 1.467(7)
C26 C27 1.397(7)
C27 H27 0.9300
C27 C28 1.373(8)
C28 H28 0.9300
C28 C29 1.386(7)
C29 H29 0.9300
C29 C30 1.379(7)
C30 H30 0.9300

loop_
_geom_torsion_atom_site_label_1
_geom_torsion_atom_site_label_2
_geom_torsion_atom_site_label_3
_geom_torsion_atom_site_label_4
_geom_torsion
U1 N1 C21 C22 169.8(4)
U1 N1 C25 C24 -168.4(4)
U1 N1 C25 C26 9.0(6)
U1 N2 C26 C25 3.1(6)
U1 N2 C26 C27 -178.1(3)
U1 N2 C30 C29 -177.9(4)
U1 C1 C2 C3 66.4(3)
U1 C1 C2 C7 -125.5(5)
U1 C1 C5 C4 -68.3(3)
U1 C1 C5 C10 121.2(5)
U1 C2 C3 C4 71.1(3)
U1 C2 C3 C8 -115.1(5)
U1 C3 C4 C5 69.5(3)
U1 C3 C4 C9 -120.7(4)
U1 C4 C5 C1 69.1(3)
U1 C4 C5 C10 -120.7(5)
U1 C11 C12 C13 70.2(3)
U1 C11 C12 C17 -123.2(5)
U1 C11 C15 C14 -69.7(3)
U1 C11 C15 C20 118.0(5)
U1 C12 C13 C14 67.0(3)
U1 C12 C13 C18 -126.8(5)
U1 C13 C14 C15 68.1(3)
U1 C13 C14 C19 -120.7(5)
U1 C14 C15 C11 68.2(3)
U1 C14 C15 C20 -119.2(5)
N1 C21 C22 C23 -0.8(8)
N1 C25 C26 N2 -7.9(6)
N1 C25 C26 C27 173.3(5)
N2 C26 C27 C28 -4.2(8)
C1 C2 C3 U1 -67.9(3)
C1 C2 C3 C4 3.2(5)
C1 C2 C3 C8 177.0(5)
C2 C1 C5 U1 69.4(3)
C2 C1 C5 C4 1.1(6)
C2 C1 C5 C10 -169.4(5)
C2 C3 C4 U1 -72.0(3)
C2 C3 C4 C5 -2.6(5)
C2 C3 C4 C9 167.3(4)
C3 C4 C5 U1 -68.2(3)
C3 C4 C5 C1 0.9(5)
C3 C4 C5 C10 171.1(5)
C5 C1 C2 U1 -69.1(3)
C5 C1 C2 C3 -2.6(6)
C5 C1 C2 C7 165.4(5)
C6 C1 C2 U1 122.7(5)
C6 C1 C2 C3 -170.9(5)
C6 C1 C2 C7 -2.8(8)
C6 C1 C5 U1 -122.8(5)
C6 C1 C5 C4 168.9(5)
C6 C1 C5 C10 -1.6(8)
C7 C2 C3 U1 124.3(5)
C7 C2 C3 C4 -164.6(5)
C7 C2 C3 C8 9.2(8)
C8 C3 C4 U1 114.2(5)
C8 C3 C4 C5 -176.3(5)
C8 C3 C4 C9 -6.5(7)
C9 C4 C5 U1 122.5(5)
C9 C4 C5 C1 -168.4(5)
C9 C4 C5 C10 1.7(8)
C11 C12 C13 U1 -68.0(3)
C11 C12 C13 C14 -0.9(5)
C11 C12 C13 C18 165.3(4)
C12 C11 C15 U1 70.6(3)
C12 C11 C15 C14 0.9(5)
C12 C11 C15 C20 -171.4(5)
C12 C13 C14 U1 -66.7(3)
C12 C13 C14 C15 1.5(5)
C12 C13 C14 C19 172.7(5)
C13 C14 C15 U1 -69.7(3)
C13 C14 C15 C11 -1.5(5)
C13 C14 C15 C20 171.1(4)
C15 C11 C12 U1 -70.1(3)
C15 C11 C12 C13 0.0(5)
C15 C11 C12 C17 166.6(5)
C16 C11 C12 U1 116.3(5)
C16 C11 C12 C13 -173.6(5)
C16 C11 C12 C17 -7.0(8)
C16 C11 C15 U1 -116.2(5)
C16 C11 C15 C14 174.1(5)
C16 C11 C15 C20 1.8(8)
C17 C12 C13 U1 125.5(5)
C17 C12 C13 C14 -167.4(5)
C17 C12 C13 C18 -1.2(8)
C18 C13 C14 U1 127.5(5)
C18 C13 C14 C15 -164.4(5)
C18 C13 C14 C19 6.8(8)
C19 C14 C15 U1 119.2(5)
C19 C14 C15 C11 -172.6(5)
C19 C14 C15 C20 -0.1(8)
C21 N1 C25 C24 2.4(7)
C21 N1 C25 C26 179.8(4)
C21 C22 C23 C24 0.6(8)
C22 C23 C24 C25 1.0(8)
C23 C24 C25 N1 -2.6(7)
C23 C24 C25 C26 -179.9(5)
C24 C25 C26 N2 169.5(4)
C24 C25 C26 C27 -9.3(7)
C25 N1 C21 C22 -0.7(8)
C25 C26 C27 C28 174.6(5)
C26 N2 C30 C29 1.5(7)
C26 C27 C28 C29 1.7(8)
C27 C28 C29 C30 2.2(8)
C28 C29 C30 N2 -3.9(8)
C30 N2 C26 C25 -176.3(4)
C30 N2 C26 C27 2.6(7)
